data_1519738
loop_
_publ_author_name
'Matthews, Craig J.'
'Horton, Peter N.'
'Hursthouse, Michael B.'

_publ_section_title
;
 C44H46Cl4Co2N16O21
;
_journal_name_full 'Crystal Structure Report Archive'
_journal_page_first 992
_journal_year 2004
_chemical_formula_sum 'C44 H46 Cl4 Co2 N16 O21'
_chemical_formula_weight 1394.63
_space_group_IT_number 33
_symmetry_cell_setting orthorhombic
_symmetry_space_group_name_Hall 'P 2c -2n'
_symmetry_space_group_name_H-M 'P n a 21'
_atom_sites_solution_hydrogens geom
_atom_sites_solution_primary direct
_atom_sites_solution_secondary difmap
_cell_angle_alpha 90.00
_cell_angle_beta 90.00
_cell_angle_gamma 90.00
_cell_formula_units_Z 4
_cell_length_a 25.808(5)
_cell_length_b 11.9889(8)
_cell_length_c 17.384(3)
_cell_measurement_reflns_used 12522
_cell_measurement_temperature 120(2)
_cell_measurement_theta_max 27.485
_cell_measurement_theta_min 2.910
_cell_volume 5378.8(14)
_computing_cell_refinement ' DENZO (Otwinowski & Minor, 1997) and COLLECT (Hooft, 1998)'
_computing_data_collection ' DENZO (Otwinowski and Minor, 1997)'
_computing_data_reduction ' DENZO (Otwinowski & Minor, 1997) and COLLECT (Hooft, 1998)'
_computing_molecular_graphics 'PLATON (Spek, 1990)'
_computing_structure_refinement 'SHELXL-97 (Sheldrick, 1997b)'
_computing_structure_solution 'SHELXS-97 (Sheldrick, 1997a)'
_diffrn_ambient_temperature 120(2)
_diffrn_detector_area_resol_mean 9.091
_diffrn_measured_fraction_theta_full 0.998
_diffrn_measured_fraction_theta_max 0.998
_diffrn_measurement_device_type 'Nonius KappaCCD Area Detector'
_diffrn_measurement_method '\f and \w scans to fill Ewald Sphere'
_diffrn_radiation_monochromator graphite
_diffrn_radiation_source 'Nonius FR591 rotating anode'
_diffrn_radiation_type MoK\a
_diffrn_radiation_wavelength 0.71073
_diffrn_reflns_av_R_equivalents 0.0606
_diffrn_reflns_av_sigmaI/netI 0.0525
_diffrn_reflns_limit_h_max 33
_diffrn_reflns_limit_h_min -32
_diffrn_reflns_limit_k_max 15
_diffrn_reflns_limit_k_min -15
_diffrn_reflns_limit_l_max 22
_diffrn_reflns_limit_l_min -22
_diffrn_reflns_number 72712
_diffrn_reflns_theta_full 27.48
_diffrn_reflns_theta_max 27.48
_diffrn_reflns_theta_min 3.00
_exptl_absorpt_coefficient_mu 0.912
_exptl_absorpt_correction_T_max 0.8678
_exptl_absorpt_correction_T_min 0.7349
_exptl_absorpt_correction_type multi-scan
_exptl_absorpt_process_details 'SORTAV Blessing (1997)'
_exptl_crystal_colour Red
_exptl_crystal_density_diffrn 1.722
_exptl_crystal_density_method 'not measured'
_exptl_crystal_description Block
_exptl_crystal_F_000 2848
_exptl_crystal_size_max 0.36
_exptl_crystal_size_mid 0.24
_exptl_crystal_size_min 0.16
_refine_diff_density_max 1.414
_refine_diff_density_min -1.270
_refine_diff_density_rms 0.098
_refine_ls_abs_structure_details 'Flack H D (1983), Acta Cryst. A39, 876-881'
_refine_ls_abs_structure_Flack 0.48(2)
_refine_ls_extinction_method none
_refine_ls_goodness_of_fit_ref 1.022
_refine_ls_hydrogen_treatment constr
_refine_ls_matrix_type full
_refine_ls_number_parameters 786
_refine_ls_number_reflns 12146
_refine_ls_number_restraints 71
_refine_ls_restrained_S_all 1.024
_refine_ls_R_factor_all 0.0827
_refine_ls_R_factor_gt 0.0568
_refine_ls_shift/su_max 0.001
_refine_ls_shift/su_mean 0.000
_refine_ls_structure_factor_coef Fsqd
_refine_ls_weighting_details 'calc w=1/[\s^2^(Fo^2^)+(0.0724P)^2^+11.8958P] where P=(Fo^2^+2Fc^2^)/3'
_refine_ls_weighting_scheme calc
_refine_ls_wR_factor_gt 0.1381
_refine_ls_wR_factor_ref 0.1512
_reflns_number_gt 9321
_reflns_number_total 12146
_reflns_threshold_expression >2sigma(I)
_cod_data_source_file eCrystal-992.cif
_cod_data_source_block s93
_cod_depositor_comments
;
Citation :
Matthews, Craig J. and Horton, Peter N. and Hursthouse, Michael B. (2004) 
University of Southampton, Crystal Structure Report Archive. 
(doi:10.5258/ecrystals/992)

More at:
http://ecrystals.chem.soton.ac.uk/992/

The following automatic conversions were performed:

'_symmetry_cell_setting' value 'Orthorhombic' changed to
'orthorhombic' according to the built-in table from CIF Core
dictionary named 'cif_core.dic' version 2.4.1 from 2010-06-29.

Automatic conversion script
Id: cif_fix_values 3392 2015-05-12 13:50:21Z andrius 
;
_cod_original_cell_volume 5378.8(15)
_cod_original_sg_symbol_H-M Pna2(1)
_cod_database_code 1519738

loop_
_symmetry_equiv_pos_as_xyz
'x, y, z'
'-x, -y, z+1/2'
'x+1/2, -y+1/2, z'
'-x+1/2, y+1/2, z+1/2'

loop_
_atom_site_label
_atom_site_type_symbol
_atom_site_fract_x
_atom_site_fract_y
_atom_site_fract_z
_atom_site_U_iso_or_equiv
_atom_site_adp_type
_atom_site_occupancy
_atom_site_symmetry_multiplicity
_atom_site_calc_flag
_atom_site_refinement_flags
_atom_site_disorder_assembly
_atom_site_disorder_group
C1 C 0.3525(3) 0.3911(6) 0.1450(4) 0.0312(15) Uani 1 1 d . . .
H1 H 0.3429 0.3508 0.1899 0.037 Uiso 1 1 calc R . .
C2 C 0.3903(2) 0.4709(5) 0.1516(4) 0.0291(15) Uani 1 1 d . . .
H2 H 0.4061 0.4853 0.1999 0.035 Uiso 1 1 calc R . .
C3 C 0.4049(3) 0.5287(6) 0.0882(4) 0.0323(16) Uani 1 1 d . . .
H3 H 0.4312 0.5840 0.0912 0.039 Uiso 1 1 calc R . .
C4 C 0.3803(3) 0.5055(5) 0.0187(4) 0.0294(15) Uani 1 1 d . . .
H4 H 0.3896 0.5454 -0.0265 0.035 Uiso 1 1 calc R . .
C5 C 0.3433(2) 0.4260(5) 0.0157(4) 0.0213(13) Uani 1 1 d . . .
C6 C 0.3144(2) 0.3951(5) -0.0542(3) 0.0196(12) Uani 1 1 d . . .
C7 C 0.3253(2) 0.4393(5) -0.1265(4) 0.0252(13) Uani 1 1 d . . .
H7 H 0.3528 0.4909 -0.1338 0.030 Uiso 1 1 calc R . .
C8 C 0.2946(3) 0.4052(5) -0.1870(4) 0.0276(14) Uani 1 1 d . . .
H8 H 0.3009 0.4340 -0.2371 0.033 Uiso 1 1 calc R . .
C9 C 0.2549(2) 0.3300(5) -0.1759(4) 0.0244(13) Uani 1 1 d . . .
H9 H 0.2343 0.3049 -0.2177 0.029 Uiso 1 1 calc R . .
C10 C 0.2462(2) 0.2921(5) -0.1012(3) 0.0202(12) Uani 1 1 d . . .
C11 C 0.2044(2) 0.2174(5) -0.0776(3) 0.0191(12) Uani 1 1 d . . .
C12 C 0.1674(2) 0.0413(4) 0.0590(4) 0.0206(11) Uani 1 1 d . . .
C13 C 0.1215(2) 0.0123(5) 0.1043(4) 0.0194(12) Uani 1 1 d . . .
C14 C 0.1074(2) -0.0922(5) 0.1283(4) 0.0259(14) Uani 1 1 d . . .
H14 H 0.1277 -0.1559 0.1161 0.031 Uiso 1 1 calc R . .
C15 C 0.0620(2) -0.1011(6) 0.1713(4) 0.0265(14) Uani 1 1 d . . .
H15 H 0.0498 -0.1725 0.1865 0.032 Uiso 1 1 calc R . .
C16 C 0.0354(2) -0.0088(5) 0.1914(4) 0.0250(13) Uani 1 1 d . . .
H16 H 0.0059 -0.0153 0.2239 0.030 Uiso 1 1 calc R . .
C17 C 0.0504(2) 0.0944(5) 0.1654(3) 0.0210(13) Uani 1 1 d . . .
C18 C 0.0250(2) 0.2028(6) 0.1796(4) 0.0259(14) Uani 1 1 d . . .
C19 C -0.0164(2) 0.2143(6) 0.2270(4) 0.0281(14) Uani 1 1 d . . .
H19 H -0.0322 0.1512 0.2503 0.034 Uiso 1 1 calc R . .
C20 C -0.0348(2) 0.3199(6) 0.2402(4) 0.0284(14) Uani 1 1 d . . .
H20 H -0.0635 0.3312 0.2735 0.034 Uiso 1 1 calc R . .
C21 C -0.0119(2) 0.4078(6) 0.2055(4) 0.0290(15) Uani 1 1 d . . .
H21 H -0.0239 0.4815 0.2150 0.035 Uiso 1 1 calc R . .
C22 C 0.0285(3) 0.3896(6) 0.1567(4) 0.0287(15) Uani 1 1 d . . .
H22 H 0.0445 0.4516 0.1324 0.034 Uiso 1 1 calc R . .
C31 C 0.3478(2) 0.0961(5) -0.0306(4) 0.0273(14) Uani 1 1 d . . .
H31 H 0.3338 0.1299 -0.0755 0.033 Uiso 1 1 calc R . .
C32 C 0.3890(2) 0.0229(5) -0.0381(4) 0.0267(14) Uani 1 1 d . . .
H32 H 0.4031 0.0060 -0.0872 0.032 Uiso 1 1 calc R . .
C33 C 0.4086(3) -0.0235(5) 0.0259(4) 0.0313(16) Uani 1 1 d . . .
H33 H 0.4367 -0.0745 0.0225 0.038 Uiso 1 1 calc R . .
C34 C 0.3879(3) 0.0030(5) 0.0960(4) 0.0312(15) Uani 1 1 d . . .
H34 H 0.4022 -0.0270 0.1419 0.037 Uiso 1 1 calc R . .
C35 C 0.3458(2) 0.0740(5) 0.0990(4) 0.0199(12) Uani 1 1 d . . .
C36 C 0.3186(2) 0.0988(5) 0.1713(4) 0.0210(13) Uani 1 1 d . . .
C37 C 0.3298(3) 0.0584(5) 0.2437(4) 0.0281(14) Uani 1 1 d . . .
H37 H 0.3571 0.0065 0.2510 0.034 Uiso 1 1 calc R . .
C38 C 0.3014(2) 0.0934(5) 0.3040(4) 0.0285(14) Uani 1 1 d . . .
H38 H 0.3099 0.0687 0.3544 0.034 Uiso 1 1 calc R . .
C39 C 0.2598(2) 0.1650(5) 0.2936(4) 0.0254(14) Uani 1 1 d . . .
H39 H 0.2388 0.1879 0.3356 0.031 Uiso 1 1 calc R . .
C40 C 0.2502(2) 0.2011(4) 0.2211(4) 0.0194(12) Uani 1 1 d . . .
C41 C 0.2063(2) 0.2722(5) 0.1957(3) 0.0166(12) Uani 1 1 d . . .
C42 C 0.16789(19) 0.4476(4) 0.0611(4) 0.0166(10) Uani 1 1 d . . .
C43 C 0.1218(2) 0.4744(5) 0.0121(4) 0.0193(12) Uani 1 1 d . . .
C44 C 0.1088(3) 0.5782(5) -0.0132(4) 0.0255(13) Uani 1 1 d . . .
H44 H 0.1294 0.6414 -0.0008 0.031 Uiso 1 1 calc R . .
C45 C 0.0647(3) 0.5881(6) -0.0572(4) 0.0330(17) Uani 1 1 d . . .
H45 H 0.0543 0.6592 -0.0756 0.040 Uiso 1 1 calc R . .
C46 C 0.0357(2) 0.4945(5) -0.0748(4) 0.0304(15) Uani 1 1 d . . .
H46 H 0.0057 0.4997 -0.1063 0.037 Uiso 1 1 calc R . .
C47 C 0.0515(2) 0.3948(5) -0.0455(4) 0.0233(13) Uani 1 1 d . . .
C48 C 0.0254(2) 0.2884(5) -0.0601(3) 0.0210(12) Uani 1 1 d . . .
C49 C -0.0165(3) 0.2742(6) -0.1084(4) 0.0278(14) Uani 1 1 d . . .
H49 H -0.0318 0.3365 -0.1334 0.033 Uiso 1 1 calc R . .
C50 C -0.0358(3) 0.1685(6) -0.1198(4) 0.0346(16) Uani 1 1 d . . .
H50 H -0.0652 0.1584 -0.1520 0.042 Uiso 1 1 calc R . .
C51 C -0.0137(3) 0.0783(6) -0.0859(4) 0.0337(16) Uani 1 1 d . . .
H51 H -0.0262 0.0050 -0.0950 0.040 Uiso 1 1 calc R . .
C52 C 0.0278(2) 0.0979(5) -0.0377(4) 0.0262(14) Uani 1 1 d . . .
H52 H 0.0434 0.0358 -0.0128 0.031 Uiso 1 1 calc R . .
N1 N 0.32831(18) 0.3669(4) 0.0794(3) 0.0248(12) Uani 1 1 d . . .
N2 N 0.27639(18) 0.3249(4) -0.0445(3) 0.0195(10) Uani 1 1 d . . .
N3 N 0.16393(19) 0.2053(4) -0.1235(3) 0.0248(11) Uani 1 1 d . . .
H3A H 0.1371 0.1656 -0.1083 0.030 Uiso 1 1 calc R . .
H3B H 0.1638 0.2369 -0.1692 0.030 Uiso 1 1 calc R . .
N4 N 0.20982(18) 0.1759(4) -0.0095(3) 0.0179(10) Uani 1 1 d . . .
N5 N 0.16367(18) 0.1360(4) 0.0217(3) 0.0205(10) Uani 1 1 d . . .
N6 N 0.20861(17) -0.0234(3) 0.0591(3) 0.0224(10) Uani 1 1 d . . .
H6A H 0.2363 -0.0040 0.0327 0.027 Uiso 1 1 calc R . .
H6B H 0.2085 -0.0860 0.0855 0.027 Uiso 1 1 calc R . .
N7 N 0.09363(19) 0.1022(4) 0.1222(3) 0.0213(11) Uani 1 1 d . . .
N8 N 0.0462(2) 0.2883(4) 0.1422(3) 0.0226(11) Uani 1 1 d . . .
N31 N 0.32753(19) 0.1202(4) 0.0366(3) 0.0222(11) Uani 1 1 d . . .
N32 N 0.27920(17) 0.1697(4) 0.1604(3) 0.0176(10) Uani 1 1 d . . .
N33 N 0.1667(2) 0.2893(4) 0.2422(3) 0.0280(11) Uani 1 1 d . . .
H33A H 0.1403 0.3302 0.2268 0.034 Uiso 1 1 calc R . .
H33B H 0.1666 0.2599 0.2885 0.034 Uiso 1 1 calc R . .
N34 N 0.21035(17) 0.3112(4) 0.1271(3) 0.0179(10) Uani 1 1 d . . .
N35 N 0.16364(17) 0.3532(4) 0.0971(3) 0.0191(10) Uani 1 1 d . . .
N36 N 0.20860(17) 0.5131(4) 0.0592(4) 0.0243(10) Uani 1 1 d . . .
H36A H 0.2369 0.4943 0.0842 0.029 Uiso 1 1 calc R . .
H36B H 0.2076 0.5758 0.0329 0.029 Uiso 1 1 calc R . .
N37 N 0.09331(17) 0.3860(4) -0.0032(3) 0.0165(9) Uani 1 1 d . . .
N38 N 0.04717(19) 0.1992(4) -0.0240(3) 0.0206(10) Uani 1 1 d . . .
Co1 Co 0.269734(19) 0.24571(6) 0.05817(7) 0.01721(13) Uani 1 1 d . . .
Co2 Co 0.10409(2) 0.24426(6) 0.05939(7) 0.01724(13) Uani 1 1 d . . .
O1 O 0.43429(17) 0.6713(4) 0.2656(3) 0.0331(12) Uani 1 1 d D . .
O2 O 0.42450(18) 0.8643(4) 0.2712(3) 0.0321(11) Uani 1 1 d D . .
O3 O 0.4455(2) 0.7793(5) 0.1553(3) 0.0461(14) Uani 1 1 d D . .
O4 O 0.3638(2) 0.7589(4) 0.2076(4) 0.0422(15) Uani 1 1 d D . .
Cl1 Cl 0.41851(7) 0.76780(13) 0.22501(10) 0.0276(4) Uani 1 1 d D . .
O11 O 0.07741(19) 0.1350(4) 0.3423(3) 0.0336(11) Uani 1 1 d D . .
O12 O 0.0652(2) 0.3283(4) 0.3447(3) 0.0399(14) Uani 1 1 d D . .
O13 O 0.1370(2) 0.2453(4) 0.4036(4) 0.0407(15) Uani 1 1 d D . .
O14 O 0.0558(2) 0.2238(5) 0.4574(3) 0.0520(16) Uani 1 1 d D . .
Cl11 Cl 0.08187(7) 0.23295(13) 0.38711(10) 0.0293(4) Uani 1 1 d D . .
O21 O 0.30977(17) 0.3980(5) 0.3886(3) 0.0577(14) Uani 1 1 d D . .
O22 O 0.3867(2) 0.3524(5) 0.4516(3) 0.0635(17) Uani 1 1 d D . .
O23 O 0.3867(2) 0.4820(4) 0.3542(4) 0.0682(18) Uani 1 1 d D . .
O24 O 0.3744(2) 0.2975(5) 0.3251(3) 0.0517(14) Uani 1 1 d D . .
Cl21 Cl 0.36397(7) 0.38207(12) 0.37889(9) 0.0361(4) Uani 1 1 d D . .
O31 O 0.1317(2) 0.7040(4) 0.2836(4) 0.0588(17) Uani 1 1 d D . .
O32 O 0.1224(3) 0.6395(5) 0.1614(3) 0.077(2) Uani 1 1 d D . .
O33 O 0.1401(3) 0.5163(4) 0.2573(4) 0.082(2) Uani 1 1 d D . .
O34 O 0.05997(19) 0.6006(6) 0.2517(4) 0.091(2) Uani 1 1 d D . .
Cl31 Cl 0.11518(8) 0.61458(13) 0.23800(10) 0.0459(4) Uani 1 1 d D . .
O51 O 0.2696(2) 0.2041(4) 0.4720(3) 0.0423(12) Uani 1 1 d . . .
O52 O 0.2427(2) 0.5398(5) 0.3106(4) 0.0741(17) Uani 1 1 d . . .
O53 O 0.28045(19) 0.6016(4) 0.1724(3) 0.0545(13) Uani 1 1 d . . .
O54 O 0.2171(2) 0.7813(5) 0.1513(3) 0.0538(15) Uani 1 1 d . . .
O55 O 0.3167(2) 0.7918(5) 0.0466(3) 0.0696(17) Uani 1 1 d . . .

loop_
_atom_site_aniso_label
_atom_site_aniso_U_11
_atom_site_aniso_U_22
_atom_site_aniso_U_33
_atom_site_aniso_U_23
_atom_site_aniso_U_13
_atom_site_aniso_U_12
C1 0.037(4) 0.033(3) 0.024(3) 0.001(3) -0.011(3) -0.004(3)
C2 0.026(3) 0.027(3) 0.034(4) -0.001(3) -0.002(3) -0.003(3)
C3 0.021(3) 0.030(3) 0.046(4) -0.001(3) -0.004(3) -0.009(3)
C4 0.030(3) 0.029(3) 0.029(4) -0.004(3) 0.004(3) -0.007(3)
C5 0.020(3) 0.019(3) 0.025(3) 0.000(2) 0.007(2) 0.003(2)
C6 0.020(3) 0.017(3) 0.022(3) 0.002(2) 0.000(2) 0.002(2)
C7 0.024(3) 0.027(3) 0.025(3) 0.010(3) 0.008(3) -0.001(2)
C8 0.040(4) 0.033(3) 0.010(3) 0.002(2) 0.002(2) -0.006(3)
C9 0.028(3) 0.026(3) 0.019(3) 0.005(2) 0.003(2) -0.002(2)
C10 0.025(3) 0.025(3) 0.010(3) 0.000(2) 0.004(2) 0.003(2)
C11 0.022(3) 0.015(2) 0.021(3) -0.005(2) 0.003(2) 0.004(3)
C12 0.025(3) 0.021(2) 0.016(3) 0.000(3) -0.004(3) -0.001(2)
C13 0.019(3) 0.023(3) 0.016(3) -0.001(2) -0.001(2) 0.000(2)
C14 0.027(3) 0.017(3) 0.034(4) 0.004(2) 0.002(3) 0.001(2)
C15 0.030(3) 0.025(3) 0.025(4) 0.014(3) 0.004(3) 0.001(2)
C16 0.028(3) 0.028(3) 0.018(3) 0.008(2) 0.002(2) -0.009(3)
C17 0.016(3) 0.031(3) 0.016(3) 0.010(2) 0.000(2) -0.003(2)
C18 0.016(3) 0.039(4) 0.022(3) 0.002(3) 0.000(2) -0.004(3)
C19 0.025(4) 0.037(3) 0.022(3) -0.003(3) -0.002(3) -0.002(3)
C20 0.020(3) 0.046(4) 0.019(3) -0.003(3) 0.002(3) 0.004(3)
C21 0.028(3) 0.034(3) 0.025(4) -0.006(3) 0.001(3) 0.008(3)
C22 0.031(4) 0.026(3) 0.028(4) -0.005(3) 0.000(3) 0.002(3)
C31 0.023(3) 0.027(3) 0.032(4) 0.009(3) 0.002(3) 0.005(2)
C32 0.022(3) 0.025(3) 0.033(4) -0.004(3) 0.005(3) -0.001(2)
C33 0.028(4) 0.022(3) 0.044(4) -0.005(3) -0.001(3) 0.006(3)
C34 0.027(3) 0.030(3) 0.036(4) 0.004(3) -0.005(3) 0.011(3)
C35 0.015(3) 0.021(3) 0.023(3) 0.000(2) 0.000(2) -0.002(2)
C36 0.016(3) 0.015(3) 0.032(4) 0.000(2) -0.008(2) 0.001(2)
C37 0.031(3) 0.024(3) 0.029(4) -0.002(3) -0.009(3) 0.006(2)
C38 0.023(3) 0.027(3) 0.036(4) 0.006(3) -0.011(3) -0.001(2)
C39 0.030(3) 0.027(3) 0.019(3) 0.001(2) -0.010(2) -0.001(3)
C40 0.016(3) 0.015(3) 0.027(3) 0.001(2) -0.005(2) -0.003(2)
C41 0.016(3) 0.017(2) 0.017(3) 0.004(2) -0.003(2) 0.001(2)
C42 0.017(2) 0.014(2) 0.019(3) -0.004(3) 0.000(3) -0.0006(18)
C43 0.018(3) 0.018(3) 0.022(3) 0.003(2) 0.005(2) 0.000(2)
C44 0.032(4) 0.023(3) 0.022(3) 0.006(2) -0.003(3) 0.000(2)
C45 0.035(4) 0.033(4) 0.031(4) 0.006(3) 0.000(3) 0.019(3)
C46 0.020(3) 0.040(4) 0.031(4) 0.010(3) -0.004(3) 0.000(3)
C47 0.023(3) 0.029(3) 0.018(3) -0.001(2) 0.002(2) 0.004(3)
C48 0.020(3) 0.028(3) 0.015(3) -0.001(2) 0.004(2) 0.002(2)
C49 0.020(3) 0.041(3) 0.023(4) 0.002(3) -0.005(3) 0.002(3)
C50 0.023(3) 0.055(4) 0.026(3) -0.009(3) -0.003(3) -0.004(3)
C51 0.024(3) 0.044(4) 0.034(4) -0.007(3) 0.001(3) -0.007(3)
C52 0.022(3) 0.026(3) 0.030(4) -0.004(3) 0.000(3) -0.003(2)
N1 0.018(2) 0.029(3) 0.027(3) 0.004(2) -0.008(2) -0.004(2)
N2 0.021(3) 0.016(2) 0.022(3) 0.0031(19) 0.007(2) 0.0029(18)
N3 0.023(3) 0.034(3) 0.017(3) 0.002(2) -0.004(2) -0.004(2)
N4 0.019(2) 0.015(2) 0.020(3) 0.0016(18) 0.0029(19) -0.0012(17)
N5 0.023(3) 0.018(2) 0.021(3) -0.0023(19) 0.006(2) -0.0011(19)
N6 0.025(2) 0.019(2) 0.023(3) 0.004(2) -0.002(3) 0.0025(18)
N7 0.023(3) 0.019(2) 0.022(3) 0.0006(19) -0.004(2) -0.005(2)
N8 0.019(3) 0.021(2) 0.029(3) -0.003(2) 0.000(2) 0.008(2)
N31 0.028(3) 0.015(2) 0.024(3) 0.0037(18) -0.003(2) 0.0040(19)
N32 0.013(2) 0.021(2) 0.019(3) -0.0031(19) 0.0026(19) -0.0017(18)
N33 0.022(3) 0.034(3) 0.028(3) 0.007(2) 0.001(2) 0.008(2)
N34 0.010(2) 0.020(2) 0.023(3) -0.0004(19) -0.0036(19) -0.0006(17)
N35 0.011(2) 0.028(2) 0.018(3) 0.008(2) 0.0008(19) 0.0006(18)
N36 0.018(2) 0.022(2) 0.033(3) 0.003(3) -0.007(3) 0.0011(17)
N37 0.009(2) 0.025(2) 0.015(2) 0.0030(19) 0.0014(17) 0.0022(18)
N38 0.018(3) 0.028(3) 0.015(2) 0.002(2) -0.005(2) 0.005(2)
Co1 0.0152(3) 0.0181(3) 0.0183(3) 0.0032(2) -0.0005(5) -0.0006(3)
Co2 0.0154(3) 0.0180(3) 0.0183(3) 0.0014(2) -0.0006(4) -0.0006(3)
O1 0.031(3) 0.028(3) 0.040(3) 0.008(2) -0.006(2) -0.0009(18)
O2 0.039(3) 0.026(3) 0.032(3) -0.009(2) -0.011(2) -0.002(2)
O3 0.048(3) 0.051(3) 0.040(4) -0.004(3) 0.012(3) 0.002(3)
O4 0.034(3) 0.045(3) 0.047(4) -0.001(2) -0.018(3) -0.005(2)
Cl1 0.0273(9) 0.0231(6) 0.0323(9) -0.0018(7) 0.0006(7) -0.0005(6)
O11 0.042(3) 0.029(3) 0.030(3) 0.004(2) 0.004(2) 0.009(2)
O12 0.057(3) 0.019(2) 0.045(3) -0.001(2) -0.022(2) 0.003(2)
O13 0.020(3) 0.059(4) 0.043(4) 0.000(2) 0.000(3) -0.0022(19)
O14 0.065(4) 0.059(3) 0.032(3) 0.006(3) 0.018(3) 0.026(3)
Cl11 0.0381(11) 0.0263(7) 0.0236(8) 0.0005(7) -0.0020(7) -0.0012(7)
O21 0.036(3) 0.073(4) 0.063(3) -0.002(3) 0.008(2) 0.011(2)
O22 0.089(4) 0.065(4) 0.036(3) 0.008(3) 0.000(3) 0.024(3)
O23 0.089(4) 0.025(3) 0.091(5) 0.007(3) 0.009(4) -0.007(3)
O24 0.057(3) 0.055(3) 0.043(3) -0.024(3) 0.007(3) 0.013(3)
Cl21 0.0633(10) 0.0231(7) 0.0220(7) -0.0022(6) 0.0076(7) -0.0028(7)
O31 0.064(4) 0.030(3) 0.083(5) -0.020(3) -0.026(3) 0.001(3)
O32 0.139(6) 0.052(4) 0.041(4) 0.013(3) 0.027(4) 0.018(4)
O33 0.104(5) 0.038(3) 0.105(5) -0.003(3) -0.046(4) 0.017(3)
O34 0.036(3) 0.125(6) 0.111(5) -0.069(5) 0.030(3) -0.016(3)
Cl31 0.0808(13) 0.0262(7) 0.0307(9) -0.0011(6) 0.0058(9) 0.0005(8)
O51 0.067(3) 0.034(3) 0.025(2) 0.002(2) 0.000(2) 0.014(2)
O52 0.069(4) 0.068(4) 0.085(4) 0.024(4) -0.016(3) 0.004(3)
O53 0.043(3) 0.054(3) 0.066(3) -0.009(3) -0.005(2) 0.002(2)
O54 0.075(4) 0.048(3) 0.038(3) 0.007(2) -0.002(3) 0.022(3)
O55 0.062(3) 0.091(4) 0.056(4) -0.019(3) 0.022(3) -0.032(3)

loop_
_atom_type_symbol
_atom_type_description
_atom_type_scat_dispersion_real
_atom_type_scat_dispersion_imag
_atom_type_scat_source
C C 0.0033 0.0016 'International Tables Vol C Tables 4.2.6.8 and 6.1.1.4'
H H 0.0000 0.0000 'International Tables Vol C Tables 4.2.6.8 and 6.1.1.4'
N N 0.0061 0.0033 'International Tables Vol C Tables 4.2.6.8 and 6.1.1.4'
O O 0.0106 0.0060 'International Tables Vol C Tables 4.2.6.8 and 6.1.1.4'
Cl Cl 0.1484 0.1585 'International Tables Vol C Tables 4.2.6.8 and 6.1.1.4'
Co Co 0.3494 0.9721 'International Tables Vol C Tables 4.2.6.8 and 6.1.1.4'

loop_
_geom_angle_atom_site_label_1
_geom_angle_atom_site_label_2
_geom_angle_atom_site_label_3
_geom_angle
_geom_angle_site_symmetry_1
_geom_angle_site_symmetry_3
N1 C1 C2 123.8(7) . .
N1 C1 H1 118.1 . .
C2 C1 H1 118.1 . .
C3 C2 C1 119.1(7) . .
C3 C2 H2 120.4 . .
C1 C2 H2 120.4 . .
C2 C3 C4 118.5(6) . .
C2 C3 H3 120.7 . .
C4 C3 H3 120.7 . .
C5 C4 C3 119.7(6) . .
C5 C4 H4 120.2 . .
C3 C4 H4 120.2 . .
C4 C5 N1 122.3(6) . .
C4 C5 C6 124.5(6) . .
N1 C5 C6 113.2(5) . .
N2 C6 C7 120.9(6) . .
N2 C6 C5 115.9(5) . .
C7 C6 C5 123.2(5) . .
C8 C7 C6 117.4(5) . .
C8 C7 H7 121.3 . .
C6 C7 H7 121.3 . .
C9 C8 C7 120.9(6) . .
C9 C8 H8 119.6 . .
C7 C8 H8 119.6 . .
C8 C9 C10 117.7(6) . .
C8 C9 H9 121.2 . .
C10 C9 H9 121.2 . .
N2 C10 C9 120.2(6) . .
N2 C10 C11 114.2(5) . .
C9 C10 C11 125.5(6) . .
N4 C11 N3 126.6(6) . .
N4 C11 C10 114.4(5) . .
N3 C11 C10 118.8(5) . .
N5 C12 N6 124.7(6) . .
N5 C12 C13 114.4(5) . .
N6 C12 C13 120.9(5) . .
N7 C13 C14 121.7(6) . .
N7 C13 C12 111.8(5) . .
C14 C13 C12 126.6(5) . .
C13 C14 C15 117.1(6) . .
C13 C14 H14 121.4 . .
C15 C14 H14 121.4 . .
C16 C15 C14 120.3(6) . .
C16 C15 H15 119.8 . .
C14 C15 H15 119.8 . .
C15 C16 C17 120.7(6) . .
C15 C16 H16 119.7 . .
C17 C16 H16 119.7 . .
N7 C17 C16 118.6(6) . .
N7 C17 C18 113.6(5) . .
C16 C17 C18 127.8(5) . .
N8 C18 C19 122.8(7) . .
N8 C18 C17 114.5(6) . .
C19 C18 C17 122.7(6) . .
C18 C19 C20 117.9(7) . .
C18 C19 H19 121.1 . .
C20 C19 H19 121.1 . .
C21 C20 C19 119.7(6) . .
C21 C20 H20 120.2 . .
C19 C20 H20 120.2 . .
C20 C21 C22 119.2(6) . .
C20 C21 H21 120.4 . .
C22 C21 H21 120.4 . .
N8 C22 C21 122.1(6) . .
N8 C22 H22 119.0 . .
C21 C22 H22 119.0 . .
N31 C31 C32 121.9(6) . .
N31 C31 H31 119.0 . .
C32 C31 H31 119.0 . .
C33 C32 C31 118.3(6) . .
C33 C32 H32 120.9 . .
C31 C32 H32 120.9 . .
C32 C33 C34 119.7(6) . .
C32 C33 H33 120.2 . .
C34 C33 H33 120.2 . .
C33 C34 C35 119.0(6) . .
C33 C34 H34 120.5 . .
C35 C34 H34 120.5 . .
N31 C35 C34 120.9(6) . .
N31 C35 C36 116.9(5) . .
C34 C35 C36 122.2(6) . .
N32 C36 C37 120.8(6) . .
N32 C36 C35 111.7(5) . .
C37 C36 C35 127.5(5) . .
C38 C37 C36 119.1(6) . .
C38 C37 H37 120.4 . .
C36 C37 H37 120.4 . .
C37 C38 C39 120.9(6) . .
C37 C38 H38 119.6 . .
C39 C38 H38 119.6 . .
C40 C39 C38 117.4(6) . .
C40 C39 H39 121.3 . .
C38 C39 H39 121.3 . .
N32 C40 C39 122.6(5) . .
N32 C40 C41 110.5(5) . .
C39 C40 C41 126.8(6) . .
N34 C41 N33 125.1(5) . .
N34 C41 C40 115.0(5) . .
N33 C41 C40 119.8(5) . .
N35 C42 N36 127.0(5) . .
N35 C42 C43 113.2(4) . .
N36 C42 C43 119.6(5) . .
N37 C43 C44 122.2(6) . .
N37 C43 C42 112.7(5) . .
C44 C43 C42 125.1(5) . .
C43 C44 C45 117.5(6) . .
C43 C44 H44 121.2 . .
C45 C44 H44 121.2 . .
C44 C45 C46 120.1(6) . .
C44 C45 H45 120.0 . .
C46 C45 H45 120.0 . .
C47 C46 C45 117.9(6) . .
C47 C46 H46 121.1 . .
C45 C46 H46 121.1 . .
N37 C47 C46 121.7(6) . .
N37 C47 C48 113.9(5) . .
C46 C47 C48 124.3(6) . .
N38 C48 C49 120.5(6) . .
N38 C48 C47 114.5(6) . .
C49 C48 C47 124.9(6) . .
C50 C49 C48 119.0(7) . .
C50 C49 H49 120.5 . .
C48 C49 H49 120.5 . .
C51 C50 C49 121.2(7) . .
C51 C50 H50 119.4 . .
C49 C50 H50 119.4 . .
C50 C51 C52 117.1(6) . .
C50 C51 H51 121.5 . .
C52 C51 H51 121.5 . .
N38 C52 C51 123.6(6) . .
N38 C52 H52 118.2 . .
C51 C52 H52 118.2 . .
C1 N1 C5 116.5(5) . .
C1 N1 Co1 129.0(4) . .
C5 N1 Co1 114.5(4) . .
C6 N2 C10 122.8(5) . .
C6 N2 Co1 118.6(4) . .
C10 N2 Co1 118.0(4) . .
C11 N3 H3A 120.0 . .
C11 N3 H3B 120.0 . .
H3A N3 H3B 120.0 . .
C11 N4 N5 113.3(5) . .
C11 N4 Co1 115.9(4) . .
N5 N4 Co1 123.0(4) . .
C12 N5 N4 115.3(5) . .
C12 N5 Co2 115.5(4) . .
N4 N5 Co2 122.0(3) . .
C12 N6 H6A 120.0 . .
C12 N6 H6B 120.0 . .
H6A N6 H6B 120.0 . .
C13 N7 C17 121.5(5) . .
C13 N7 Co2 118.6(4) . .
C17 N7 Co2 117.7(4) . .
C22 N8 C18 118.2(6) . .
C22 N8 Co2 126.6(5) . .
C18 N8 Co2 115.1(4) . .
C35 N31 C31 120.2(5) . .
C35 N31 Co1 113.7(4) . .
C31 N31 Co1 125.8(4) . .
C36 N32 C40 119.1(5) . .
C36 N32 Co1 120.4(4) . .
C40 N32 Co1 119.9(4) . .
C41 N33 H33A 120.0 . .
C41 N33 H33B 120.0 . .
H33A N33 H33B 120.0 . .
C41 N34 N35 113.9(5) . .
C41 N34 Co1 117.0(4) . .
N35 N34 Co1 123.3(3) . .
C42 N35 N34 114.8(4) . .
C42 N35 Co2 116.7(4) . .
N34 N35 Co2 121.0(3) . .
C42 N36 H36A 120.0 . .
C42 N36 H36B 120.0 . .
H36A N36 H36B 120.0 . .
C47 N37 C43 120.6(5) . .
C47 N37 Co2 118.6(4) . .
C43 N37 Co2 119.2(4) . .
C52 N38 C48 118.5(6) . .
C52 N38 Co2 127.6(4) . .
C48 N38 Co2 113.5(4) . .
N32 Co1 N2 168.14(14) . .
N32 Co1 N34 75.74(19) . .
N2 Co1 N34 112.90(18) . .
N32 Co1 N4 113.64(18) . .
N2 Co1 N4 75.97(19) . .
N34 Co1 N4 86.07(13) . .
N32 Co1 N1 94.01(19) . .
N2 Co1 N1 76.87(19) . .
N34 Co1 N1 99.47(19) . .
N4 Co1 N1 152.27(19) . .
N32 Co1 N31 75.71(18) . .
N2 Co1 N31 96.62(18) . .
N34 Co1 N31 150.19(19) . .
N4 Co1 N31 97.64(18) . .
N1 Co1 N31 90.89(15) . .
N37 Co2 N7 164.55(14) . .
N37 Co2 N5 116.46(19) . .
N7 Co2 N5 75.51(19) . .
N37 Co2 N35 75.52(18) . .
N7 Co2 N35 116.40(19) . .
N5 Co2 N35 86.97(13) . .
N37 Co2 N38 75.78(19) . .
N7 Co2 N38 93.5(2) . .
N5 Co2 N38 97.72(19) . .
N35 Co2 N38 149.87(19) . .
N37 Co2 N8 93.31(19) . .
N7 Co2 N8 75.8(2) . .
N5 Co2 N8 150.1(2) . .
N35 Co2 N8 98.43(19) . .
N38 Co2 N8 92.19(14) . .
O3 Cl1 O1 111.6(3) . .
O3 Cl1 O2 110.8(4) . .
O1 Cl1 O2 110.7(3) . .
O3 Cl1 O4 108.1(4) . .
O1 Cl1 O4 108.9(3) . .
O2 Cl1 O4 106.6(3) . .
O14 Cl11 O11 112.1(4) . .
O14 Cl11 O12 111.6(3) . .
O11 Cl11 O12 110.9(3) . .
O14 Cl11 O13 107.8(4) . .
O11 Cl11 O13 105.8(3) . .
O12 Cl11 O13 108.3(3) . .
O23 Cl21 O24 109.5(4) . .
O23 Cl21 O21 109.4(4) . .
O24 Cl21 O21 111.4(3) . .
O23 Cl21 O22 108.0(4) . .
O24 Cl21 O22 109.1(4) . .
O21 Cl21 O22 109.3(4) . .
O32 Cl31 O33 110.9(4) . .
O32 Cl31 O31 109.9(4) . .
O33 Cl31 O31 111.9(4) . .
O32 Cl31 O34 108.4(5) . .
O33 Cl31 O34 108.5(5) . .
O31 Cl31 O34 107.1(4) . .

loop_
_geom_bond_atom_site_label_1
_geom_bond_atom_site_label_2
_geom_bond_distance
_geom_bond_site_symmetry_2
C1 N1 1.333(8) .
C1 C2 1.371(9) .
C1 H1 0.9500 .
C2 C3 1.354(9) .
C2 H2 0.9500 .
C3 C4 1.393(9) .
C3 H3 0.9500 .
C4 C5 1.351(9) .
C4 H4 0.9500 .
C5 N1 1.369(8) .
C5 C6 1.473(9) .
C6 N2 1.304(7) .
C6 C7 1.393(8) .
C7 C8 1.379(9) .
C7 H7 0.9500 .
C8 C9 1.379(9) .
C8 H8 0.9500 .
C9 C10 1.394(8) .
C9 H9 0.9500 .
C10 N2 1.317(8) .
C10 C11 1.461(9) .
C11 N4 1.292(7) .
C11 N3 1.321(8) .
C12 N5 1.311(7) .
C12 N6 1.317(7) .
C12 C13 1.463(8) .
C13 N7 1.332(7) .
C13 C14 1.370(8) .
C14 C15 1.394(9) .
C14 H14 0.9500 .
C15 C16 1.349(9) .
C15 H15 0.9500 .
C16 C17 1.374(8) .
C16 H16 0.9500 .
C17 N7 1.348(8) .
C17 C18 1.476(9) .
C18 N8 1.330(9) .
C18 C19 1.358(9) .
C19 C20 1.371(9) .
C19 H19 0.9500 .
C20 C21 1.349(9) .
C20 H20 0.9500 .
C21 C22 1.362(9) .
C21 H21 0.9500 .
C22 N8 1.321(8) .
C22 H22 0.9500 .
C31 N31 1.312(8) .
C31 C32 1.386(9) .
C31 H31 0.9500 .
C32 C33 1.342(9) .
C32 H32 0.9500 .
C33 C34 1.368(10) .
C33 H33 0.9500 .
C34 C35 1.381(9) .
C34 H34 0.9500 .
C35 N31 1.306(8) .
C35 C36 1.470(9) .
C36 N32 1.339(7) .
C36 C37 1.379(9) .
C37 C38 1.346(10) .
C37 H37 0.9500 .
C38 C39 1.387(9) .
C38 H38 0.9500 .
C39 C40 1.354(9) .
C39 H39 0.9500 .
C40 N32 1.348(8) .
C40 C41 1.486(8) .
C41 N34 1.285(7) .
C41 N33 1.319(8) .
C42 N35 1.298(7) .
C42 N36 1.312(6) .
C42 C43 1.498(8) .
C43 N37 1.316(7) .
C43 C44 1.361(8) .
C44 C45 1.376(9) .
C44 H44 0.9500 .
C45 C46 1.383(10) .
C45 H45 0.9500 .
C46 C47 1.362(9) .
C46 H46 0.9500 .
C47 N37 1.312(8) .
C47 C48 1.464(9) .
C48 N38 1.361(8) .
C48 C49 1.380(9) .
C49 C50 1.376(10) .
C49 H49 0.9500 .
C50 C51 1.357(10) .
C50 H50 0.9500 .
C51 C52 1.380(9) .
C51 H51 0.9500 .
C52 N38 1.335(8) .
C52 H52 0.9500 .
N1 Co1 2.129(5) .
N2 Co1 2.029(5) .
N3 H3A 0.8800 .
N3 H3B 0.8800 .
N4 N5 1.393(7) .
N4 Co1 2.116(5) .
N5 Co2 2.117(5) .
N6 H6A 0.8800 .
N6 H6B 0.8800 .
N7 Co2 2.041(5) .
N8 Co2 2.141(5) .
N31 Co1 2.152(5) .
N32 Co1 2.012(5) .
N33 H33A 0.8800 .
N33 H33B 0.8800 .
N34 N35 1.407(6) .
N34 Co1 2.097(5) .
N35 Co2 2.120(5) .
N36 H36A 0.8800 .
N36 H36B 0.8800 .
N37 Co2 2.037(5) .
N38 Co2 2.133(5) .
O1 Cl1 1.415(4) .
O2 Cl1 1.416(4) .
O3 Cl1 1.404(5) .
O4 Cl1 1.448(5) .
O11 Cl11 1.414(5) .
O12 Cl11 1.426(5) .
O13 Cl11 1.460(5) .
O14 Cl11 1.400(5) .
O21 Cl21 1.422(5) .
O22 Cl21 1.438(5) .
O23 Cl21 1.401(5) .
O24 Cl21 1.406(5) .
O31 Cl31 1.399(5) .
O32 Cl31 1.377(6) .
O33 Cl31 1.383(5) .
O34 Cl31 1.454(5) .
